data_2005602
loop_
_publ_author_name
'Wolska, I.'
'Borowiak, T.'
'Boczo\'n, W\/l.'

_publ_section_title
;
 17\b-Isopropylsparteine and 17\b-Isopropyllupanine Perchlorates
;
_journal_issue 11
_journal_name_full 'Acta Crystallographica Section C'
_journal_page_first 2822
_journal_page_last 2826
_journal_paper_doi 10.1107/S0108270196008499
_journal_volume 52
_journal_year 1996
_chemical_formula_iupac 'C18 H31 N2 O + , Cl O4 - , H2 O'
_chemical_formula_moiety 'C18 H31 N2 O (Cl O4 ), H2 O'
_chemical_formula_sum 'C18 H33 Cl N2 O6'
_chemical_formula_weight 408.91
_chemical_name_systematic
;
 ?
;
_space_group_IT_number 4
_symmetry_cell_setting monoclinic
_symmetry_space_group_name_Hall 'P 2yb'
_symmetry_space_group_name_H-M 'P 1 21 1'
_audit_creation_method SHELXL
_cell_angle_alpha 90.00
_cell_angle_beta 92.49(2)
_cell_angle_gamma 90.00
_cell_formula_units_Z 2
_cell_length_a 8.262(2)
_cell_length_b 13.774(4)
_cell_length_c 8.915(2)
_cell_measurement_reflns_used 50
_cell_measurement_temperature 293(2)
_cell_measurement_theta_max 13.5
_cell_measurement_theta_min 3.23
_cell_volume 1013.6(4)
_computing_cell_refinement 'KM-4 Software'
_computing_data_collection 'KM-4 Software (Kuma Diffraction, 1992)'
_computing_data_reduction 'KM-4 Software'
_computing_molecular_graphics 'Stereochemical Workstation (Siemens, 1989)'
_computing_publication_material SHELXL93
_computing_structure_refinement 'SHELXL93 (Sheldrick, 1993)'
_computing_structure_solution 'SHELXS86 (Sheldrick, 1990)'
_diffrn_ambient_temperature 293(2)
_diffrn_measurement_device 'KM-4 four-circle diffractometer'
_diffrn_measurement_method \w/2\q
_diffrn_radiation_monochromator graphite
_diffrn_radiation_source 'fine-focus sealed tube'
_diffrn_radiation_type MoK\a
_diffrn_radiation_wavelength 0.71073
_diffrn_reflns_av_R_equivalents 0.0176
_diffrn_reflns_av_sigmaI/netI 0.0367
_diffrn_reflns_limit_h_max 9
_diffrn_reflns_limit_h_min -9
_diffrn_reflns_limit_k_max 16
_diffrn_reflns_limit_k_min 0
_diffrn_reflns_limit_l_max 10
_diffrn_reflns_limit_l_min 0
_diffrn_reflns_number 2006
_diffrn_reflns_theta_max 25.06
_diffrn_reflns_theta_min 2.29
_diffrn_standards_decay_% 2
_diffrn_standards_interval_count 100
_diffrn_standards_number 2
_exptl_absorpt_coefficient_mu 0.225
_exptl_absorpt_correction_type none
_exptl_crystal_colour colourless
_exptl_crystal_density_diffrn 1.340
_exptl_crystal_density_meas ?
_exptl_crystal_description prism
_exptl_crystal_F_000 440
_exptl_crystal_size_max 0.6
_exptl_crystal_size_mid 0.4
_exptl_crystal_size_min 0.3
_refine_diff_density_max 0.326
_refine_diff_density_min -0.368
_refine_ls_abs_structure_details 'Flack (1983)'
_refine_ls_abs_structure_Flack 0.01(13)
_refine_ls_extinction_method none
_refine_ls_goodness_of_fit_all 1.125
_refine_ls_goodness_of_fit_obs 1.020
_refine_ls_hydrogen_treatment 'H atoms: see text'
_refine_ls_matrix_type full
_refine_ls_number_parameters 256
_refine_ls_number_reflns 1879
_refine_ls_number_restraints 0
_refine_ls_restrained_S_all 1.201
_refine_ls_restrained_S_obs 1.020
_refine_ls_R_factor_all 0.0871
_refine_ls_R_factor_obs 0.0357
_refine_ls_shift/esd_max 0.024
_refine_ls_shift/esd_mean 0.001
_refine_ls_structure_factor_coef Fsqd
_refine_ls_weighting_details 'w = 1/\s^2^(Fo^2^)+(0.0625P)^2^+0.4799P| where P=(Fo^2^+2Fc^2^)/3'
_refine_ls_weighting_scheme calc
_refine_ls_wR_factor_all 0.1371
_refine_ls_wR_factor_obs 0.0998
_reflns_number_observed 1447
_reflns_number_total 1883
_reflns_observed_criterion >2sigma(I)
_cod_data_source_file cf1098.cif
_cod_data_source_block 2
_cod_depositor_comments
;
The following automatic conversions were performed:

'_exptl_crystal_density_meas' value 'not measured' was changed to '?'
- the value is perceived as not measured.

Automatic conversion script
Id: cif_fix_values 3008 2015-01-20 13:52:24Z robertas 

The following automatic conversions were performed:

'_refine_ls_weighting_scheme' value 'calc w =
1/\s^2^(Fo^2^)+(0.0625P)^2^+0.4799P| where P=(Fo^2^+2Fc^2^)/3' was
changed to 'calc'. New tag '_refine_ls_weighting_details' was
created. The value of the new tag was set to 'w =
1/\s^2^(Fo^2^)+(0.0625P)^2^+0.4799P| where P=(Fo^2^+2Fc^2^)/3'.

Automatic conversion script
Id: cif_fix_values 3143 2015-03-26 13:38:13Z robertas 
;
_cod_original_sg_symbol_H-M 'P 21'
_cod_database_code 2005602

loop_
_symmetry_equiv_pos_as_xyz
'x, y, z'
'-x, y+1/2, -z'

loop_
_atom_site_aniso_label
_atom_site_aniso_U_11
_atom_site_aniso_U_22
_atom_site_aniso_U_33
_atom_site_aniso_U_12
_atom_site_aniso_U_13
_atom_site_aniso_U_23
N1 0.029(2) 0.051(3) 0.044(2) -0.001(2) -0.001(2) 0.004(2)
C2 0.027(2) 0.045(3) 0.050(3) -0.003(2) -0.002(2) -0.001(2)
O2 0.057(2) 0.054(2) 0.059(2) 0.004(2) 0.011(2) -0.001(2)
C3 0.036(3) 0.050(3) 0.065(3) 0.006(2) -0.001(2) 0.010(3)
C4 0.048(3) 0.067(4) 0.042(3) 0.005(3) -0.013(2) 0.005(3)
C5 0.049(3) 0.047(3) 0.039(3) 0.003(2) -0.004(2) 0.000(2)
C6 0.038(2) 0.038(3) 0.044(3) -0.004(2) -0.009(2) 0.003(2)
C7 0.040(3) 0.024(2) 0.049(3) 0.000(2) -0.003(2) -0.003(2)
C8 0.048(3) 0.036(3) 0.059(3) -0.011(2) -0.010(2) 0.014(2)
C9 0.043(3) 0.055(3) 0.045(3) -0.007(2) 0.002(2) 0.019(2)
C10 0.040(3) 0.059(3) 0.058(3) -0.006(3) 0.005(2) 0.017(3)
C11 0.041(2) 0.039(3) 0.032(2) 0.005(2) 0.006(2) 0.004(2)
C12 0.053(3) 0.076(4) 0.036(3) -0.001(3) 0.008(2) 0.000(3)
C13 0.073(4) 0.052(3) 0.041(3) 0.001(3) 0.000(3) -0.012(2)
C14 0.055(3) 0.041(3) 0.048(3) -0.010(2) -0.015(2) -0.002(2)
C15 0.036(2) 0.041(3) 0.045(3) -0.009(2) -0.002(2) 0.000(2)
N16 0.033(2) 0.028(2) 0.033(2) 0.001(2) -0.0035(15) 0.006(2)
C17 0.039(2) 0.027(2) 0.031(2) 0.001(2) -0.005(2) 0.002(2)
C18 0.040(3) 0.055(3) 0.041(3) 0.007(2) 0.001(2) -0.005(2)
C19 0.062(3) 0.070(4) 0.043(3) 0.007(3) 0.005(2) -0.002(3)
C20 0.080(5) 0.072(5) 0.077(5) 0.042(4) 0.005(4) -0.001(4)
Cl1 0.0472(6) 0.0456(7) 0.0619(8) -0.0017(7) -0.0030(5) 0.0109(6)
O11 0.090(3) 0.091(4) 0.081(3) -0.001(3) 0.024(3) 0.014(3)
O12 0.080(3) 0.090(4) 0.107(4) 0.028(3) 0.017(3) 0.003(3)
O13 0.082(3) 0.057(3) 0.137(5) -0.018(3) -0.031(3) 0.013(3)
O14 0.096(3) 0.092(3) 0.088(3) -0.013(3) -0.038(3) 0.031(3)
O1W 0.103(4) 0.045(2) 0.085(3) 0.003(3) -0.043(3) -0.021(2)

loop_
_atom_site_label
_atom_site_occupancy
_atom_site_fract_x
_atom_site_fract_y
_atom_site_fract_z
_atom_site_U_iso_or_equiv
_atom_site_thermal_displace_type
_atom_site_calc_flag
_atom_site_refinement_flags
_atom_site_type_symbol
N1 1 1.1567(5) 0.2387(3) 0.6824(4) 0.0413(10) Uani d . N
C2 1 1.2186(5) 0.1493(4) 0.7098(6) 0.0408(11) Uani d . C
O2 1 1.2667(5) 0.0998(3) 0.6049(4) 0.0563(10) Uani d . O
C3 1 1.2334(6) 0.1121(4) 0.8674(6) 0.0504(13) Uani d . C
H3A 1 1.3378(6) 0.0806(4) 0.8828(6) 0.060 Uiso calc R H
H3B 1 1.1502(6) 0.0636(4) 0.8808(6) 0.060 Uiso calc R H
C4 1 1.2177(7) 0.1902(5) 0.9854(6) 0.0526(14) Uani d . C
H4A 1 1.3135(7) 0.2310(5) 0.9894(6) 0.063 Uiso calc R H
H4B 1 1.2070(7) 0.1607(5) 1.0834(6) 0.063 Uiso calc R H
C5 1 1.0684(6) 0.2507(4) 0.9440(5) 0.0454(12) Uani d . C
H5A 1 1.0504(6) 0.2974(4) 1.0230(5) 0.054 Uiso calc R H
H5B 1 0.9741(6) 0.2088(4) 0.9343(5) 0.054 Uiso calc R H
C6 1 1.0906(5) 0.3039(4) 0.7963(5) 0.0402(11) Uani d . C
H6 1 1.1720(5) 0.3545(4) 0.8167(5) 0.048 Uiso calc R H
C7 1 0.9346(6) 0.3559(3) 0.7362(6) 0.0377(11) Uani d . C
H7 1 0.9117(6) 0.4074(3) 0.8081(6) 0.045 Uiso calc R H
C8 1 0.9684(7) 0.4057(4) 0.5879(6) 0.0481(13) Uani d . C
H8A 1 0.8735(7) 0.4410(4) 0.5504(6) 0.058 Uiso calc R H
H8B 1 1.0577(7) 0.4510(4) 0.6015(6) 0.058 Uiso calc R H
C9 1 1.0111(6) 0.3261(4) 0.4785(6) 0.0475(13) Uani d . C
H9 1 1.0240(6) 0.3544(4) 0.3789(6) 0.057 Uiso calc R H
C10 1 1.1693(6) 0.2804(5) 0.5332(7) 0.0523(14) Uani d . C
H10A 1 1.1991(6) 0.2300(5) 0.4636(7) 0.063 Uiso calc R H
H10B 1 1.2539(6) 0.3293(5) 0.5359(7) 0.063 Uiso calc R H
C11 1 0.8816(6) 0.2465(4) 0.4678(5) 0.0372(11) Uani d . C
H11 1 0.9270(6) 0.1884(4) 0.5170(5) 0.045 Uiso calc R H
C12 1 0.8370(7) 0.2203(5) 0.3060(6) 0.0546(15) Uani d . C
H12A 1 0.9330(7) 0.1973(5) 0.2581(6) 0.066 Uiso calc R H
H12B 1 0.7993(7) 0.2782(5) 0.2531(6) 0.066 Uiso calc R H
C13 1 0.7065(7) 0.1428(5) 0.2923(6) 0.0556(14) Uani d . C
H13A 1 0.6779(7) 0.1306(5) 0.1873(6) 0.067 Uiso calc R H
H13B 1 0.7461(7) 0.0827(5) 0.3372(6) 0.067 Uiso calc R H
C14 1 0.5605(7) 0.1778(4) 0.3716(6) 0.0486(13) Uani d . C
H14A 1 0.5174(7) 0.2355(4) 0.3218(6) 0.058 Uiso calc R H
H14B 1 0.4772(7) 0.1282(4) 0.3664(6) 0.058 Uiso calc R H
C15 1 0.6037(6) 0.2008(4) 0.5330(5) 0.0407(11) Uani d . C
H15A 1 0.5077(6) 0.2235(4) 0.5811(5) 0.049 Uiso calc R H
H15B 1 0.6400(6) 0.1419(4) 0.5837(5) 0.049 Uiso calc R H
N16 1 0.7336(4) 0.2762(3) 0.5508(4) 0.0317(8) Uani d . N
H161 1 0.6925(48) 0.3283(34) 0.5134(46) 0.016(10) Uiso d . H
C17 1 0.7796(5) 0.2942(3) 0.7168(5) 0.0325(9) Uani d . C
H17 1 0.8045(5) 0.2307(3) 0.7617(5) 0.039 Uiso calc R H
C18 1 0.6361(6) 0.3354(4) 0.7992(6) 0.0453(12) Uani d . C
H18 1 0.5422(6) 0.2943(4) 0.7732(6) 0.054 Uiso calc R H
C19 1 0.6665(8) 0.3288(5) 0.9690(6) 0.0581(15) Uani d . C
H19A 1 0.6862(51) 0.2624(7) 0.9970(8) 0.087 Uiso calc R H
H19B 1 0.5732(23) 0.3523(30) 1.0183(6) 0.087 Uiso calc R H
H19C 1 0.7591(34) 0.3675(26) 0.9985(9) 0.087 Uiso calc R H
C20 1 0.5902(9) 0.4393(5) 0.7547(8) 0.076(2) Uani d . C
H20A 1 0.5737(59) 0.4432(10) 0.6476(10) 0.114 Uiso calc R H
H20B 1 0.6758(28) 0.4827(7) 0.7869(49) 0.114 Uiso calc R H
H20C 1 0.4922(34) 0.4573(14) 0.8016(46) 0.114 Uiso calc R H
Cl1 1 0.76868(15) 1.0000 0.8502(2) 0.0517(4) Uani d . Cl
O11 1 0.8545(6) 1.0311(4) 0.7245(6) 0.087(2) Uani d . O
O12 1 0.6454(6) 1.0698(4) 0.8739(6) 0.092(2) Uani d . O
O13 1 0.6997(7) 0.9075(4) 0.8160(7) 0.093(2) Uani d . O
O14 1 0.8745(6) 0.9938(5) 0.9786(6) 0.093(2) Uani d . O
O1W 1 1.4020(7) -0.0766(4) 0.6280(6) 0.079(2) Uani d . O
H1W 1 1.4905(84) -0.0741(50) 0.6854(77) 0.067(13) Uiso d . H
H2W 1 1.3680(72) -0.0130(59) 0.6391(66) 0.067(13) Uiso d . H

loop_
_atom_type_symbol
_atom_type_description
_atom_type_scat_dispersion_real
_atom_type_scat_dispersion_imag
_atom_type_scat_source
C C 0.0033 0.0016 'International Tables Vol C Tables 4.2.6.8 and 6.1.1.4'
H H 0.0000 0.0000 'International Tables Vol C Tables 4.2.6.8 and 6.1.1.4'
N N 0.0061 0.0033 'International Tables Vol C Tables 4.2.6.8 and 6.1.1.4'
O O 0.0106 0.0060 'International Tables Vol C Tables 4.2.6.8 and 6.1.1.4'
Cl Cl 0.1484 0.1585 'International Tables Vol C Tables 4.2.6.8 and 6.1.1.4'

loop_
_geom_angle_atom_site_label_1
_geom_angle_atom_site_label_2
_geom_angle_atom_site_label_3
_geom_angle
_geom_angle_publ_flag
C2 N1 C10 118.9(5) yes
C2 N1 C6 125.3(4) yes
C10 N1 C6 115.5(4) yes
O2 C2 N1 119.8(5) no
O2 C2 C3 120.4(5) no
N1 C2 C3 119.8(5) no
C2 C3 C4 113.8(5) no
C2 C3 H3A 108.8(3) ?
C4 C3 H3A 108.8(3) ?
C2 C3 H3B 108.8(3) ?
C4 C3 H3B 108.8(3) ?
H3A C3 H3B 107.7 ?
C3 C4 C5 108.3(4) no
C3 C4 H4A 110.0(3) ?
C5 C4 H4A 110.0(3) ?
C3 C4 H4B 110.0(3) ?
C5 C4 H4B 110.0(3) ?
H4A C4 H4B 108.4 ?
C4 C5 C6 110.3(4) no
C4 C5 H5A 109.6(3) ?
C6 C5 H5A 109.6(3) ?
C4 C5 H5B 109.6(3) ?
C6 C5 H5B 109.6(3) ?
H5A C5 H5B 108.1 ?
N1 C6 C5 111.3(4) no
N1 C6 C7 111.7(4) no
C5 C6 C7 113.0(4) no
N1 C6 H6 106.8(2) ?
C5 C6 H6 106.8(3) ?
C7 C6 H6 106.8(2) ?
C8 C7 C17 109.5(4) no
C8 C7 C6 109.0(4) no
C17 C7 C6 117.3(4) no
C8 C7 H7 106.8(3) ?
C17 C7 H7 106.8(2) ?
C6 C7 H7 106.8(3) ?
C9 C8 C7 106.8(4) no
C9 C8 H8A 110.4(3) ?
C7 C8 H8A 110.4(3) ?
C9 C8 H8B 110.4(3) ?
C7 C8 H8B 110.4(3) ?
H8A C8 H8B 108.6 ?
C10 C9 C8 108.3(5) no
C10 C9 C11 108.3(4) no
C8 C9 C11 112.0(4) no
C10 C9 H9 109.4(3) ?
C8 C9 H9 109.4(3) ?
C11 C9 H9 109.4(3) ?
N1 C10 C9 111.3(4) no
N1 C10 H10A 109.4(3) ?
C9 C10 H10A 109.4(3) ?
N1 C10 H10B 109.4(3) ?
C9 C10 H10B 109.4(3) ?
H10A C10 H10B 108.0 ?
N16 C11 C12 111.2(4) no
N16 C11 C9 110.7(4) no
C12 C11 C9 111.7(4) no
N16 C11 H11 107.7(2) ?
C12 C11 H11 107.7(3) ?
C9 C11 H11 107.7(3) ?
C11 C12 C13 112.7(5) no
C11 C12 H12A 109.1(3) ?
C13 C12 H12A 109.1(3) ?
C11 C12 H12B 109.1(3) ?
C13 C12 H12B 109.1(3) ?
H12A C12 H12B 107.8 ?
C14 C13 C12 108.5(5) no
C14 C13 H13A 110.0(3) ?
C12 C13 H13A 110.0(3) ?
C14 C13 H13B 110.0(3) ?
C12 C13 H13B 110.0(3) ?
H13A C13 H13B 108.4 ?
C15 C14 C13 110.9(4) no
C15 C14 H14A 109.5(3) ?
C13 C14 H14A 109.5(3) ?
C15 C14 H14B 109.5(3) ?
C13 C14 H14B 109.5(3) ?
H14A C14 H14B 108.1 ?
N16 C15 C14 112.8(4) no
N16 C15 H15A 109.0(2) ?
C14 C15 H15A 109.0(3) ?
N16 C15 H15B 109.0(2) ?
C14 C15 H15B 109.0(3) ?
H15A C15 H15B 107.8 ?
C15 N16 C11 110.6(4) yes
C15 N16 C17 111.2(3) yes
C11 N16 C17 110.1(3) yes
C15 N16 H161 106.(3) ?
C11 N16 H161 111.(3) ?
C17 N16 H161 109.(3) ?
C18 C17 N16 111.0(3) no
C18 C17 C7 113.5(4) no
N16 C17 C7 111.6(4) no
C18 C17 H17 106.8(3) ?
N16 C17 H17 106.8(2) ?
C7 C17 H17 106.8(2) ?
C19 C18 C20 110.0(5) no
C19 C18 C17 110.9(4) no
C20 C18 C17 114.3(5) no
C19 C18 H18 107.1(3) ?
C20 C18 H18 107.1(4) ?
C17 C18 H18 107.1(3) ?
C18 C19 H19A 109.5(3) ?
C18 C19 H19B 109.5(3) ?
H19A C19 H19B 109.5 ?
C18 C19 H19C 109.5(3) ?
H19A C19 H19C 109.5 ?
H19B C19 H19C 109.5 ?
C18 C20 H20A 109.5(3) ?
C18 C20 H20B 109.5(4) ?
H20A C20 H20B 109.5 ?
C18 C20 H20C 109.5(3) ?
H20A C20 H20C 109.5 ?
H20B C20 H20C 109.5 ?
O14 Cl1 O11 110.2(3) no
O14 Cl1 O12 110.0(4) no
O11 Cl1 O12 107.4(3) no
O14 Cl1 O13 110.3(4) no
O11 Cl1 O13 108.1(4) no
O12 Cl1 O13 110.7(4) no
H1W O1W H2W 99.(6) ?

loop_
_geom_bond_atom_site_label_1
_geom_bond_atom_site_label_2
_geom_bond_distance
_geom_bond_publ_flag
N1 C2 1.351(7) yes
N1 C10 1.457(7) yes
N1 C6 1.478(6) yes
C2 O2 1.236(6) yes
C2 C3 1.496(7) no
C3 C4 1.513(8) no
C3 H3A 0.97 ?
C3 H3B 0.97 ?
C4 C5 1.521(7) no
C4 H4A 0.97 ?
C4 H4B 0.97 ?
C5 C6 1.525(7) no
C5 H5A 0.97 ?
C5 H5B 0.97 ?
C6 C7 1.550(6) no
C6 H6 0.98 ?
C7 C8 1.526(7) no
C7 C17 1.540(6) no
C7 H7 0.98 ?
C8 C9 1.519(8) no
C8 H8A 0.97 ?
C8 H8B 0.97 ?
C9 C10 1.511(7) no
C9 C11 1.532(7) no
C9 H9 0.98 ?
C10 H10A 0.97 ?
C10 H10B 0.97 ?
N16 C11 1.513(6) yes
C11 C12 1.517(7) no
C11 H11 0.98 ?
C12 C13 1.518(8) no
C12 H12A 0.97 ?
C12 H12B 0.97 ?
C13 C14 1.504(8) no
C13 H13A 0.97 ?
C13 H13B 0.97 ?
C14 C15 1.501(7) no
C14 H14A 0.97 ?
C14 H14B 0.97 ?
N16 C15 1.497(6) yes
C15 H15A 0.97 ?
C15 H15B 0.97 ?
N16 C17 1.532(5) yes
N16 H161 0.86(5) ?
C17 C18 1.530(7) no
C17 H17 0.98 ?
C18 C19 1.526(7) no
C18 C20 1.529(8) no
C18 H18 0.98 ?
C19 H19A 0.96 ?
C19 H19B 0.96 ?
C19 H19C 0.96 ?
C20 H20A 0.96 ?
C20 H20B 0.96 ?
C20 H20C 0.96 ?
Cl1 O14 1.413(4) no
Cl1 O11 1.418(5) no
Cl1 O12 1.423(5) no
Cl1 O13 1.424(5) no
O1W H1W 0.87(7) ?
O1W H2W 0.93(8) ?

loop_
_geom_torsion_atom_site_label_1
_geom_torsion_atom_site_label_2
_geom_torsion_atom_site_label_3
_geom_torsion_atom_site_label_4
_geom_torsion
C10 N1 C2 O2 -8.7(7)
C6 N1 C2 O2 178.1(4)
C10 N1 C2 C3 169.3(4)
C6 N1 C2 C3 -3.9(7)
O2 C2 C3 C4 162.5(5)
N1 C2 C3 C4 -15.5(6)
C2 C3 C4 C5 48.6(6)
C3 C4 C5 C6 -64.5(6)
C2 N1 C6 C5 -11.7(6)
C10 N1 C6 C5 174.9(4)
C2 N1 C6 C7 -139.0(4)
C10 N1 C6 C7 47.6(5)
C4 C5 C6 N1 45.6(5)
C4 C5 C6 C7 172.2(4)
N1 C6 C7 C8 -52.9(5)
C5 C6 C7 C8 -179.3(4)
N1 C6 C7 C17 72.2(5)
C5 C6 C7 C17 -54.2(6)
C17 C7 C8 C9 -67.1(5)
C6 C7 C8 C9 62.4(5)
C7 C8 C9 C10 -66.1(5)
C7 C8 C9 C11 53.4(5)
C2 N1 C10 C9 135.0(5)
C6 N1 C10 C9 -51.2(6)
C8 C9 C10 N1 59.9(6)
C11 C9 C10 N1 -61.8(6)
C10 C9 C11 N16 128.2(4)
C8 C9 C11 N16 8.8(5)
C10 C9 C11 C12 -107.3(5)
C8 C9 C11 C12 133.2(5)
N16 C11 C12 C13 -54.8(6)
C9 C11 C12 C13 -179.0(5)
C11 C12 C13 C14 56.8(6)
C12 C13 C14 C15 -57.4(6)
C13 C14 C15 N16 58.4(6)
C14 C15 N16 C11 -54.7(5)
C14 C15 N16 C17 -177.4(4)
C12 C11 N16 C15 52.1(5)
C9 C11 N16 C15 176.9(4)
C12 C11 N16 C17 175.4(4)
C9 C11 N16 C17 -59.9(5)
C15 N16 C17 C18 -63.5(5)
C11 N16 C17 C18 173.6(4)
C15 N16 C17 C7 168.8(4)
C11 N16 C17 C7 45.9(5)
C8 C7 C17 C18 -109.7(5)
C6 C7 C17 C18 125.4(4)
C8 C7 C17 N16 16.6(5)
C6 C7 C17 N16 -108.2(4)
N16 C17 C18 C19 165.3(4)
C7 C17 C18 C19 -68.0(6)
N16 C17 C18 C20 -69.7(6)
C7 C17 C18 C20 56.9(6)

loop_
_cod_related_entry_id
_cod_related_entry_database
_cod_related_entry_code
1 ChemSpider 21186688
